data_1575014
loop_
_publ_author_name
'Hoffman, Aleksander'
'Zychowicz, Mikolaj'
'Wang, Junhao'
'Matsuura, Keisuke'
'Kagawa, Fumitaka'
'Rzepiela, Jan'
'Heczko, Michal'
'Ba\'s, Sebastian'
'Tokoro, Hiroko'
'Ohkoshi, Shin-ichi'
'Chorazy, Szymon'

_publ_section_title
;
 Photoluminescent, dielectric, and magnetic responsivity to the humidity
 variation in SHG-active pyroelectric manganese(ii)-based molecular
 material
;
_journal_issue 20
_journal_name_full 'Chemical Science'
_journal_page_first 8979
_journal_page_last 8997
_journal_paper_doi 10.1039/D5SC00404G
_journal_volume 16
_journal_year 2025
_chemical_formula_moiety 'C78 H72 Mn O6 P6, Cl4 Zn, H2 O'
_chemical_formula_sum 'C78 H74 Cl4 Mn O7 P6 Zn'
_chemical_formula_weight 1571.33
_space_group_IT_number 9
_space_group_name_Hall 'C -2yc'
_space_group_name_H-M_alt 'C 1 c 1'
_symmetry_cell_setting monoclinic
_symmetry_Int_Tables_number 9
_symmetry_space_group_name_Hall 'C -2yc'
_symmetry_space_group_name_H-M 'C 1 c 1'
_atom_sites_solution_hydrogens mixed
_audit_conform_dict_location ftp://ftp.iucr.org/pub/cif_core.dic
_audit_conform_dict_name cif_core.dic
_audit_conform_dict_version 2.4.5
_audit_creation_date 2025-03-12T20:14:56-00:00
_audit_creation_method 'WinGX routine CIF_UPDATE'
_audit_update_record
;
2025-03-16 deposited with the CCDC.	2025-04-15 downloaded from the CCDC.
;
_cell_angle_alpha 90
_cell_angle_beta 100.5200(10)
_cell_angle_gamma 90
_cell_formula_units_Z 4
_cell_length_a 11.2591(5)
_cell_length_b 26.7307(12)
_cell_length_c 25.1411(11)
_cell_measurement_reflns_used 44000
_cell_measurement_temperature 100(2)
_cell_measurement_theta_max 25.35
_cell_measurement_theta_min 2.361
_cell_measurement_wavelength 0.71073
_cell_volume 7439.4(6)
_computing_molecular_graphics 'Ortep for Windows (Farrugia, 2012)'
_computing_publication_material 'WinGX publication routines (Farrugia, 2012)'
_computing_structure_refinement 'SHELXL-2019/2 (Sheldrick, 2019)'
_computing_structure_solution 'SHELXT 2018/2 (Sheldrick, 2018)'
_diffrn_ambient_temperature 100(2)
_diffrn_measured_fraction_theta_full 0.999
_diffrn_measured_fraction_theta_max 0.999
_diffrn_measurement_device_type 'D8Quest Eco Photon50'
_diffrn_measurement_method \w
_diffrn_radiation_monochromator graphite
_diffrn_radiation_probe x-ray
_diffrn_radiation_type MoK\a
_diffrn_radiation_wavelength 0.71073
_diffrn_reflns_av_R_equivalents 0.0378
_diffrn_reflns_av_unetI/netI 0.0498
_diffrn_reflns_Laue_measured_fraction_full 0.999
_diffrn_reflns_Laue_measured_fraction_max 0.999
_diffrn_reflns_limit_h_max 13
_diffrn_reflns_limit_h_min -13
_diffrn_reflns_limit_k_max 32
_diffrn_reflns_limit_k_min -32
_diffrn_reflns_limit_l_max 30
_diffrn_reflns_limit_l_min -30
_diffrn_reflns_number 44000
_diffrn_reflns_point_group_measured_fraction_full 0.997
_diffrn_reflns_point_group_measured_fraction_max 0.997
_diffrn_reflns_theta_full 25.242
_diffrn_reflns_theta_max 25.35
_diffrn_reflns_theta_min 2.361
_diffrn_standards_interval_count 0
_diffrn_standards_interval_time 0
_diffrn_standards_number 0
_exptl_absorpt_coefficient_mu 0.818
_exptl_absorpt_correction_T_max 0.7454
_exptl_absorpt_correction_T_min 0.6739
_exptl_absorpt_correction_type multi-scan
_exptl_absorpt_process_details 'SADABS-2016/2 (Bruker,2016/2)'
_exptl_crystal_colour colorless
_exptl_crystal_density_diffrn 1.403
_exptl_crystal_density_method 'not measured'
_exptl_crystal_description block
_exptl_crystal_F_000 3244
_exptl_crystal_size_max 0.45
_exptl_crystal_size_mid 0.09
_exptl_crystal_size_min 0.08
_refine_diff_density_max 0.613
_refine_diff_density_min -0.426
_refine_diff_density_rms 0.076
_refine_ls_abs_structure_details
;
 Flack x determined using 5698 quotients [(I+)-(I-)]/[(I+)+(I-)]
 (Parsons, Flack and Wagner, Acta Cryst. B69 (2013) 249-259).
;
_refine_ls_abs_structure_Flack 0.070(4)
_refine_ls_extinction_method none
_refine_ls_goodness_of_fit_ref 1.14
_refine_ls_hydrogen_treatment mixed
_refine_ls_matrix_type full
_refine_ls_number_constraints 0
_refine_ls_number_parameters 880
_refine_ls_number_reflns 13591
_refine_ls_number_restraints 11
_refine_ls_restrained_S_all 1.14
_refine_ls_R_factor_all 0.0461
_refine_ls_R_factor_gt 0.0428
_refine_ls_shift/su_max 0.001
_refine_ls_shift/su_mean 0
_refine_ls_structure_factor_coef Fsqd
_refine_ls_weighting_details 'w=1/[\s^2^(Fo^2^)+(0.0288P)^2^+13.9118P] where P=(Fo^2^+2Fc^2^)/3'
_refine_ls_weighting_scheme calc
_refine_ls_wR_factor_gt 0.086
_refine_ls_wR_factor_ref 0.087
_reflns_Friedel_coverage 0.994
_reflns_Friedel_fraction_full 0.995
_reflns_Friedel_fraction_max 0.995
_reflns_number_gt 12908
_reflns_number_total 13591
_reflns_threshold_expression 'I > 2\s(I)'
_cod_data_source_file d5sc00404g2.cif
_cod_data_source_block compound_4
_cod_original_sg_symbol_H-M 'C c'
_cod_database_code 1575014
_shelx_shelxl_version_number 2019/3

loop_
_symmetry_equiv_pos_as_xyz
'x, y, z'
'x, -y, z+1/2'
'x+1/2, y+1/2, z'
'x+1/2, -y+1/2, z+1/2'

loop_
_atom_site_label
_atom_site_type_symbol
_atom_site_fract_x
_atom_site_fract_y
_atom_site_fract_z
_atom_site_U_iso_or_equiv
_atom_site_adp_type
_atom_site_occupancy
_atom_site_site_symmetry_order
_atom_site_calc_flag
_atom_site_refinement_flags_posn
_atom_site_refinement_flags_adp
_atom_site_refinement_flags_occupancy
_atom_site_disorder_assembly
_atom_site_disorder_group
Mn1 Mn 0.54418(7) 0.35796(3) 0.47260(3) 0.00794(17) Uani 1 1 d . . . . .
Zn1 Zn 0.26622(5) 0.61678(2) 0.26276(3) 0.01499(15) Uani 1 1 d . . . . .
Cl1 Cl 0.32829(13) 0.69007(5) 0.23052(6) 0.0196(3) Uani 1 1 d . . . . .
P3 P 0.47601(12) 0.28674(5) 0.35436(6) 0.0097(3) Uani 1 1 d . . . . .
P1 P 0.34977(12) 0.30786(5) 0.55099(6) 0.0103(3) Uani 1 1 d . . . . .
P6 P 0.35428(13) 0.45681(5) 0.42710(6) 0.0123(3) Uani 1 1 d . . . . .
P2 P 0.59339(13) 0.33743(5) 0.60790(6) 0.0119(3) Uani 1 1 d . . . . .
Cl3 Cl 0.43299(13) 0.58430(6) 0.31669(6) 0.0244(3) Uani 1 1 d . . . . .
P5 P 0.62083(12) 0.47797(5) 0.45857(6) 0.0100(3) Uani 1 1 d . . . . .
Cl4 Cl 0.12741(13) 0.63021(6) 0.31684(6) 0.0214(3) Uani 1 1 d . . . . .
P4 P 0.72561(12) 0.27992(5) 0.41726(6) 0.0106(3) Uani 1 1 d . . . . .
Cl2 Cl 0.18916(15) 0.56732(6) 0.19159(6) 0.0264(4) Uani 1 1 d . . . . .
O3 O 0.4776(3) 0.33260(14) 0.38842(14) 0.0106(8) Uani 1 1 d . . . . .
O2 O 0.6275(3) 0.35813(15) 0.55733(15) 0.0136(8) Uani 1 1 d . . . . .
O1 O 0.4100(3) 0.30952(14) 0.50257(14) 0.0120(8) Uani 1 1 d . . . . .
O5 O 0.6550(3) 0.42354(14) 0.46232(14) 0.0116(8) Uani 1 1 d . . . . .
O4 O 0.6970(3) 0.31246(13) 0.46178(15) 0.0114(8) Uani 1 1 d . . . . .
O6 O 0.3925(3) 0.41103(14) 0.46005(15) 0.0121(8) Uani 1 1 d . . . . .
C28 C 0.5513(5) 0.2117(2) 0.4295(3) 0.0194(13) Uani 1 1 d . . . . .
H28A H 0.616097 0.188932 0.445688 0.029 Uiso 1 1 calc R U . . .
H28B H 0.530183 0.23366 0.457617 0.029 Uiso 1 1 calc R U . . .
H28C H 0.480164 0.192236 0.413192 0.029 Uiso 1 1 calc R U . . .
C10 C 0.2934(5) 0.2293(2) 0.6172(2) 0.0178(13) Uani 1 1 d . . . . .
H10 H 0.273084 0.254266 0.640949 0.021 Uiso 1 1 calc R U . . .
C46 C 0.8159(5) 0.2905(2) 0.3221(2) 0.0179(13) Uani 1 1 d . . . . .
H46 H 0.826007 0.255228 0.322926 0.021 Uiso 1 1 calc R U . . .
C21 C 0.6305(5) 0.2722(2) 0.6167(2) 0.0158(13) Uani 1 1 d . . . . .
C27 C 0.5941(5) 0.2435(2) 0.3858(2) 0.0105(11) Uani 1 1 d . . . . .
H27 H 0.617066 0.221114 0.357463 0.013 Uiso 1 1 calc R U . . .
C9 C 0.3354(5) 0.2434(2) 0.5712(2) 0.0112(11) Uani 1 1 d . . . . .
C4 C 0.1465(5) 0.3453(2) 0.4848(2) 0.0146(12) Uani 1 1 d . . . . .
H4 H 0.18861 0.338552 0.456077 0.017 Uiso 1 1 calc R U . . .
C54 C 0.5129(5) 0.4639(2) 0.3546(2) 0.0180(13) Uani 1 1 d . . . . .
H54A H 0.44234 0.467814 0.32571 0.027 Uiso 1 1 calc R U . . .
H54B H 0.58242 0.480948 0.344417 0.027 Uiso 1 1 calc R U . . .
H54C H 0.531277 0.428232 0.360317 0.027 Uiso 1 1 calc R U . . .
C55 C 0.6053(5) 0.5030(2) 0.5234(2) 0.0138(12) Uani 1 1 d . . . . .
C42 C 0.7616(5) 0.3661(2) 0.3631(2) 0.0163(12) Uani 1 1 d . . . . .
H42 H 0.734576 0.382859 0.392089 0.02 Uiso 1 1 calc R U . . .
C68 C 0.2616(6) 0.5507(2) 0.4485(3) 0.0254(15) Uani 1 1 d . . . . .
H68 H 0.292458 0.563357 0.418433 0.03 Uiso 1 1 calc R U . . .
C29 C 0.4953(5) 0.2997(2) 0.2865(2) 0.0133(12) Uani 1 1 d . . . . .
C53 C 0.4854(5) 0.4871(2) 0.4078(2) 0.0116(12) Uani 1 1 d . . . . .
H53 H 0.469263 0.523761 0.402489 0.014 Uiso 1 1 calc R U . . .
C2 C 0.4041(6) 0.4014(2) 0.5988(3) 0.0230(14) Uani 1 1 d . . . . .
H2A H 0.317956 0.407157 0.598294 0.034 Uiso 1 1 calc R U . . .
H2B H 0.451886 0.42059 0.628489 0.034 Uiso 1 1 calc R U . . .
H2C H 0.424602 0.412242 0.564381 0.034 Uiso 1 1 calc R U . . .
C56 C 0.6695(6) 0.4793(2) 0.5689(2) 0.0194(13) Uani 1 1 d . . . . .
H56 H 0.71681 0.450606 0.565035 0.023 Uiso 1 1 calc R U . . .
C1 C 0.4328(5) 0.3446(2) 0.6074(2) 0.0096(11) Uani 1 1 d . U . . .
H1 H 0.412442 0.332966 0.642482 0.011 Uiso 1 1 calc R U . . .
C11 C 0.2809(5) 0.1798(2) 0.6290(2) 0.0210(14) Uani 1 1 d . . . . .
H11 H 0.25163 0.170759 0.660831 0.025 Uiso 1 1 calc R U . . .
C35 C 0.3331(5) 0.2551(2) 0.3480(2) 0.0106(11) Uani 1 1 d . . . . .
C74 C 0.2264(5) 0.3932(2) 0.3526(2) 0.0187(13) Uani 1 1 d . . . . .
H74 H 0.260259 0.367751 0.377117 0.022 Uiso 1 1 calc R U . . .
C45 C 0.8422(6) 0.3179(2) 0.2791(2) 0.0227(14) Uani 1 1 d . . . . .
H45 H 0.869961 0.301411 0.250234 0.027 Uiso 1 1 calc R U . . .
C30 C 0.5323(5) 0.2633(2) 0.2532(2) 0.0193(13) Uani 1 1 d . . . . .
H30 H 0.556183 0.231149 0.267265 0.023 Uiso 1 1 calc R U . . .
C47 C 0.8407(5) 0.2352(2) 0.4447(2) 0.0119(12) Uani 1 1 d . . . . .
C73 C 0.2520(5) 0.4428(2) 0.3654(2) 0.0146(12) Uani 1 1 d . . . . .
C72 C 0.2293(5) 0.4822(2) 0.5066(3) 0.0223(14) Uani 1 1 d . . . . .
H72 H 0.237756 0.447869 0.516122 0.027 Uiso 1 1 calc R U . . .
C34 C 0.4634(5) 0.3470(2) 0.2656(2) 0.0164(13) Uani 1 1 d . . . . .
H34 H 0.439768 0.372184 0.2882 0.02 Uiso 1 1 calc R U . . .
C38 C 0.1062(5) 0.2115(2) 0.3414(2) 0.0218(14) Uani 1 1 d . . . . .
H38 H 0.029097 0.196352 0.339293 0.026 Uiso 1 1 calc R U . . .
C67 C 0.2771(5) 0.5004(2) 0.4631(3) 0.0178(13) Uani 1 1 d . . . . .
C14 C 0.3639(5) 0.2064(2) 0.5364(2) 0.0173(13) Uani 1 1 d . . . . .
H14 H 0.391273 0.215468 0.504205 0.021 Uiso 1 1 calc R U . . .
C41 C 0.7746(5) 0.3147(2) 0.3642(2) 0.0119(11) Uani 1 1 d . . . . .
C3 C 0.2003(5) 0.3344(2) 0.5382(2) 0.0121(11) Uani 1 1 d . . . . .
C65 C 0.9305(6) 0.5187(3) 0.4098(3) 0.0273(15) Uani 1 1 d . . . . .
H65 H 1.003623 0.502849 0.405463 0.033 Uiso 1 1 calc R U . . .
C66 C 0.8434(5) 0.4918(2) 0.4292(3) 0.0206(14) Uani 1 1 d . . . . .
H66 H 0.857201 0.457706 0.438962 0.025 Uiso 1 1 calc R U . . .
C15 C 0.6736(5) 0.3693(2) 0.6666(2) 0.0177(13) Uani 1 1 d . . . . .
C44 C 0.8280(5) 0.3692(2) 0.2783(2) 0.0204(14) Uani 1 1 d . . . . .
H44 H 0.846055 0.388146 0.248783 0.025 Uiso 1 1 calc R U . . .
C61 C 0.7351(5) 0.5147(2) 0.4344(2) 0.0122(12) Uani 1 1 d . . . . .
C23 C 0.7133(6) 0.1977(2) 0.5851(3) 0.0261(15) Uani 1 1 d . . . . .
H23 H 0.751563 0.180988 0.559397 0.031 Uiso 1 1 calc R U . . .
C6 C -0.0296(5) 0.3768(2) 0.5152(3) 0.0230(14) Uani 1 1 d . . . . .
H6 H -0.108777 0.390405 0.507485 0.028 Uiso 1 1 calc R U . . .
C70 C 0.1570(7) 0.5643(3) 0.5215(4) 0.040(2) Uani 1 1 d . . . . .
H70 H 0.117498 0.586544 0.542044 0.049 Uiso 1 1 calc R U . . .
C48 C 0.8618(5) 0.1916(2) 0.4179(2) 0.0132(12) Uani 1 1 d . . . . .
H48 H 0.812967 0.183512 0.384069 0.016 Uiso 1 1 calc R U . . .
C43 C 0.7876(6) 0.3930(2) 0.3202(3) 0.0224(14) Uani 1 1 d . . . . .
H43 H 0.777778 0.428302 0.319452 0.027 Uiso 1 1 calc R U . . .
C49 C 0.9542(5) 0.1599(2) 0.4409(2) 0.0179(13) Uani 1 1 d . . . . .
H49 H 0.968682 0.130001 0.422756 0.021 Uiso 1 1 calc R U . . .
C52 C 0.9125(5) 0.2469(2) 0.4941(2) 0.0133(12) Uani 1 1 d . . . . .
H52 H 0.898382 0.276822 0.512367 0.016 Uiso 1 1 calc R U . . .
C64 C 0.9127(6) 0.5689(2) 0.3966(2) 0.0230(14) Uani 1 1 d . . . . .
H64 H 0.974074 0.587374 0.383979 0.028 Uiso 1 1 calc R U . . .
C22 C 0.6850(5) 0.2480(2) 0.5788(2) 0.0199(13) Uani 1 1 d . . . . .
H22 H 0.703032 0.265901 0.548537 0.024 Uiso 1 1 calc R U . . .
C16 C 0.6232(6) 0.3912(3) 0.7069(3) 0.0275(16) Uani 1 1 d . . . . .
H16 H 0.538583 0.389395 0.705925 0.033 Uiso 1 1 calc R U . . .
C37 C 0.1555(5) 0.2389(2) 0.3863(2) 0.0197(13) Uani 1 1 d . . . . .
H37 H 0.111872 0.243202 0.414962 0.024 Uiso 1 1 calc R U . . .
C26 C 0.6016(6) 0.2462(2) 0.6609(3) 0.0253(15) Uani 1 1 d . . . . .
H26 H 0.563474 0.262668 0.6867 0.03 Uiso 1 1 calc R U . . .
C69 C 0.2009(6) 0.5820(3) 0.4783(4) 0.040(2) Uani 1 1 d . . . . .
H69 H 0.18985 0.616202 0.468439 0.048 Uiso 1 1 calc R U . . .
C13 C 0.3522(6) 0.1567(2) 0.5490(3) 0.0224(14) Uani 1 1 d . . . . .
H13 H 0.37323 0.131673 0.525544 0.027 Uiso 1 1 calc R U . . .
C36 C 0.2689(5) 0.2604(2) 0.3899(2) 0.0154(12) Uani 1 1 d . . . . .
H36 H 0.302884 0.278966 0.421213 0.019 Uiso 1 1 calc R U . . .
C40 C 0.2822(6) 0.2275(3) 0.3030(2) 0.0253(15) Uani 1 1 d . . . . .
H40 H 0.324936 0.223203 0.274055 0.03 Uiso 1 1 calc R U . . .
C8 C 0.1387(5) 0.3460(2) 0.5793(2) 0.0184(13) Uani 1 1 d . . . . .
H8 H 0.174734 0.339116 0.61571 0.022 Uiso 1 1 calc R U . . .
C7 C 0.0256(6) 0.3675(2) 0.5681(3) 0.0240(15) Uani 1 1 d . . . . .
H7 H -0.014795 0.375954 0.596907 0.029 Uiso 1 1 calc R U . . .
C60 C 0.5364(5) 0.5448(2) 0.5294(3) 0.0197(13) Uani 1 1 d . . . . .
H60 H 0.493184 0.561307 0.498353 0.024 Uiso 1 1 calc R U . . .
C50 C 1.0262(5) 0.1717(2) 0.4903(3) 0.0217(14) Uani 1 1 d . . . . .
H50 H 1.090074 0.149988 0.505832 0.026 Uiso 1 1 calc R U . . .
C57 C 0.6643(6) 0.4977(2) 0.6196(3) 0.0274(16) Uani 1 1 d . . . . .
H57 H 0.709211 0.481814 0.650715 0.033 Uiso 1 1 calc R U . . .
C20 C 0.7998(6) 0.3721(3) 0.6693(3) 0.0302(16) Uani 1 1 d . . . . .
H20 H 0.835965 0.356448 0.642298 0.036 Uiso 1 1 calc R U . . .
C31 C 0.5341(6) 0.2742(3) 0.1996(2) 0.0252(15) Uani 1 1 d . . . . .
H31 H 0.558797 0.249443 0.176858 0.03 Uiso 1 1 calc R U . . .
C5 C 0.0314(6) 0.3660(2) 0.4737(3) 0.0207(14) Uani 1 1 d . . . . .
H5 H -0.005506 0.372809 0.437313 0.025 Uiso 1 1 calc R U . . .
C58 C 0.5946(6) 0.5388(2) 0.6257(3) 0.0295(16) Uani 1 1 d . . . . .
H58 H 0.590666 0.550862 0.660869 0.035 Uiso 1 1 calc R U . . .
C32 C 0.5001(6) 0.3210(3) 0.1791(2) 0.0260(15) Uani 1 1 d . . . . .
H32 H 0.500266 0.328105 0.142115 0.031 Uiso 1 1 calc R U . . .
C17 C 0.6978(7) 0.4161(3) 0.7490(3) 0.0366(18) Uani 1 1 d . . . . .
H17 H 0.66397 0.431145 0.777098 0.044 Uiso 1 1 calc R U . . .
C62 C 0.7177(5) 0.5648(2) 0.4210(3) 0.0202(13) Uani 1 1 d . . . . .
H62 H 0.644544 0.58082 0.424957 0.024 Uiso 1 1 calc R U . . .
C24 C 0.6854(6) 0.1716(2) 0.6291(3) 0.0295(17) Uani 1 1 d . . . . .
H24 H 0.705012 0.137096 0.633576 0.035 Uiso 1 1 calc R U . . .
C33 C 0.4662(6) 0.3573(2) 0.2120(3) 0.0234(14) Uani 1 1 d . . . . .
H33 H 0.444504 0.389601 0.197755 0.028 Uiso 1 1 calc R U . . .
C71 C 0.1688(6) 0.5146(3) 0.5361(3) 0.0351(18) Uani 1 1 d . . . . .
H71 H 0.13616 0.502503 0.565971 0.042 Uiso 1 1 calc R U . . .
C12 C 0.3105(5) 0.1427(2) 0.5950(3) 0.0227(14) Uani 1 1 d . . . . .
H12 H 0.302149 0.108375 0.60326 0.027 Uiso 1 1 calc R U . . .
C51 C 1.0041(5) 0.2151(2) 0.5167(3) 0.0197(13) Uani 1 1 d . . . . .
H51 H 1.052538 0.223033 0.550717 0.024 Uiso 1 1 calc R U . . .
C75 C 0.1518(6) 0.3800(3) 0.3043(3) 0.0271(15) Uani 1 1 d . . . . .
H75 H 0.132922 0.345922 0.296117 0.033 Uiso 1 1 calc R U . . .
C76 C 0.1051(6) 0.4176(3) 0.2682(3) 0.0307(16) Uani 1 1 d . . . . .
H76 H 0.056952 0.409059 0.234351 0.037 Uiso 1 1 calc R U . . .
C78 C 0.2009(6) 0.4797(3) 0.3294(3) 0.0296(16) Uani 1 1 d . . . . .
H78 H 0.216203 0.513999 0.338115 0.035 Uiso 1 1 calc R U . . .
C19 C 0.8706(7) 0.3976(3) 0.7112(3) 0.041(2) Uani 1 1 d . . . . .
H19 H 0.955286 0.400136 0.712625 0.049 Uiso 1 1 calc R U . . .
C63 C 0.8063(6) 0.5916(2) 0.4017(3) 0.0238(14) Uani 1 1 d . . . . .
H63 H 0.793266 0.625788 0.391995 0.029 Uiso 1 1 calc R U . . .
C18 C 0.8193(7) 0.4190(3) 0.7501(3) 0.040(2) Uani 1 1 d . . . . .
H18 H 0.868836 0.436341 0.778886 0.048 Uiso 1 1 calc R U . . .
C59 C 0.5301(6) 0.5628(2) 0.5807(3) 0.0277(16) Uani 1 1 d . . . . .
H59 H 0.48204 0.59124 0.584807 0.033 Uiso 1 1 calc R U . . .
C39 C 0.1683(6) 0.2060(3) 0.3001(3) 0.0298(16) Uani 1 1 d . . . . .
H39 H 0.133641 0.187326 0.268929 0.036 Uiso 1 1 calc R U . . .
C77 C 0.1281(6) 0.4667(3) 0.2811(3) 0.0312(17) Uani 1 1 d . . . . .
H77 H 0.093633 0.492128 0.256633 0.037 Uiso 1 1 calc R U . . .
C25 C 0.6298(7) 0.1955(3) 0.6661(3) 0.0333(17) Uani 1 1 d . . . . .
H25 H 0.610199 0.177208 0.695729 0.04 Uiso 1 1 calc R U . . .
O1S O 0.4227(8) 0.4932(3) 0.2177(3) 0.087(2) Uani 1 1 d D . . . .
H1S H 0.437(10) 0.496(4) 0.182(2) 0.104 Uiso 1 1 d D U . . .
H2S H 0.366(8) 0.517(3) 0.223(4) 0.104 Uiso 1 1 d D U . . .

loop_
_atom_site_aniso_label
_atom_site_aniso_U_11
_atom_site_aniso_U_22
_atom_site_aniso_U_33
_atom_site_aniso_U_23
_atom_site_aniso_U_13
_atom_site_aniso_U_12
Mn1 0.0074(4) 0.0084(4) 0.0079(4) 0.0005(3) 0.0011(3) 0.0003(3)
Zn1 0.0163(3) 0.0170(3) 0.0118(3) 0.0017(3) 0.0027(3) -0.0001(3)
Cl1 0.0280(8) 0.0169(7) 0.0144(7) 0.0034(6) 0.0053(6) 0.0013(6)
P3 0.0084(7) 0.0129(7) 0.0073(7) 0.0004(6) 0.0002(5) 0.0008(6)
P1 0.0096(7) 0.0132(7) 0.0080(7) 0.0007(6) 0.0011(5) -0.0012(6)
P6 0.0084(7) 0.0109(7) 0.0174(8) -0.0005(6) 0.0016(6) -0.0003(6)
P2 0.0104(7) 0.0161(8) 0.0084(7) 0.0015(6) -0.0003(5) -0.0026(6)
Cl3 0.0205(8) 0.0228(8) 0.0283(9) 0.0117(7) 0.0002(6) 0.0028(7)
P5 0.0086(7) 0.0110(7) 0.0104(7) 0.0006(6) 0.0017(5) -0.0015(6)
Cl4 0.0179(7) 0.0262(8) 0.0219(8) -0.0059(6) 0.0086(6) -0.0062(6)
P4 0.0092(7) 0.0118(7) 0.0103(7) -0.0001(6) 0.0009(5) 0.0017(6)
Cl2 0.0368(9) 0.0271(8) 0.0151(7) -0.0018(6) 0.0038(7) -0.0063(7)
O3 0.0071(18) 0.014(2) 0.0106(19) 0.0013(15) 0.0014(15) 0.0008(16)
O2 0.0098(19) 0.020(2) 0.0095(19) -0.0009(16) -0.0013(15) -0.0029(17)
O1 0.0130(19) 0.012(2) 0.0096(19) 0.0019(15) -0.0017(15) -0.0048(16)
O5 0.0092(19) 0.014(2) 0.011(2) -0.0009(16) 0.0001(15) -0.0005(16)
O4 0.0100(19) 0.0119(19) 0.013(2) -0.0036(15) 0.0033(15) -0.0002(16)
O6 0.0088(19) 0.013(2) 0.015(2) -0.0029(16) 0.0031(16) -0.0004(16)
C28 0.010(3) 0.021(3) 0.027(3) 0.011(3) 0.005(2) 0.004(3)
C10 0.019(3) 0.019(3) 0.015(3) -0.006(2) 0.002(2) -0.001(3)
C46 0.017(3) 0.020(3) 0.017(3) 0.002(3) 0.004(2) 0.002(3)
C21 0.013(3) 0.013(3) 0.017(3) 0.004(2) -0.007(2) -0.002(2)
C27 0.014(3) 0.009(3) 0.008(3) -0.001(2) 0.000(2) 0.002(2)
C9 0.009(3) 0.016(3) 0.007(3) 0.004(2) -0.002(2) -0.003(2)
C4 0.019(3) 0.012(3) 0.012(3) -0.002(2) 0.002(2) -0.003(2)
C54 0.016(3) 0.022(3) 0.015(3) 0.000(2) 0.002(2) 0.002(3)
C55 0.014(3) 0.017(3) 0.011(3) -0.001(2) 0.003(2) -0.003(2)
C42 0.012(3) 0.021(3) 0.016(3) -0.004(2) 0.004(2) 0.000(2)
C68 0.017(3) 0.014(3) 0.045(4) 0.002(3) 0.005(3) 0.003(3)
C29 0.006(3) 0.021(3) 0.012(3) 0.001(2) 0.000(2) -0.005(2)
C53 0.011(3) 0.006(3) 0.016(3) 0.005(2) -0.002(2) 0.000(2)
C2 0.019(3) 0.030(4) 0.021(3) -0.006(3) 0.006(3) -0.003(3)
C56 0.023(3) 0.019(3) 0.015(3) -0.002(3) 0.002(3) -0.001(3)
C1 0.007(3) 0.019(3) 0.004(3) -0.003(2) 0.004(2) -0.002(2)
C11 0.020(3) 0.028(4) 0.013(3) 0.005(3) 0.000(2) -0.008(3)
C35 0.013(3) 0.009(3) 0.009(3) 0.002(2) -0.002(2) 0.000(2)
C74 0.011(3) 0.025(3) 0.020(3) 0.004(3) 0.003(2) -0.001(3)
C45 0.026(4) 0.028(4) 0.016(3) -0.004(3) 0.007(3) -0.003(3)
C30 0.016(3) 0.026(3) 0.016(3) 0.001(3) 0.002(2) 0.004(3)
C47 0.004(3) 0.015(3) 0.019(3) 0.000(2) 0.007(2) 0.000(2)
C73 0.009(3) 0.016(3) 0.016(3) 0.004(2) -0.004(2) 0.002(2)
C72 0.019(3) 0.017(3) 0.031(4) -0.002(3) 0.005(3) -0.002(3)
C34 0.013(3) 0.021(3) 0.014(3) 0.001(2) 0.001(2) -0.003(2)
C38 0.012(3) 0.030(4) 0.020(3) 0.001(3) -0.005(2) -0.008(3)
C67 0.010(3) 0.013(3) 0.030(4) -0.010(3) 0.001(2) -0.002(2)
C14 0.015(3) 0.022(3) 0.016(3) 0.000(3) 0.006(2) -0.002(3)
C41 0.006(3) 0.019(3) 0.010(3) -0.001(2) 0.000(2) 0.000(2)
C3 0.012(3) 0.010(3) 0.016(3) 0.001(2) 0.004(2) 0.001(2)
C65 0.011(3) 0.034(4) 0.037(4) -0.002(3) 0.008(3) -0.007(3)
C66 0.020(3) 0.018(3) 0.024(3) 0.007(3) 0.004(3) 0.000(3)
C15 0.021(3) 0.023(3) 0.007(3) 0.002(2) -0.005(2) -0.008(3)
C44 0.015(3) 0.028(4) 0.021(3) 0.006(3) 0.008(3) -0.007(3)
C61 0.013(3) 0.015(3) 0.007(3) 0.003(2) -0.001(2) -0.005(2)
C23 0.022(3) 0.025(4) 0.030(4) 0.000(3) 0.001(3) 0.004(3)
C6 0.013(3) 0.017(3) 0.039(4) 0.003(3) 0.004(3) 0.004(3)
C70 0.026(4) 0.029(4) 0.067(6) -0.020(4) 0.012(4) 0.006(3)
C48 0.011(3) 0.016(3) 0.013(3) 0.001(2) 0.002(2) -0.002(2)
C43 0.021(3) 0.017(3) 0.030(4) 0.004(3) 0.006(3) -0.001(3)
C49 0.013(3) 0.011(3) 0.030(4) -0.001(3) 0.005(3) 0.001(2)
C52 0.014(3) 0.012(3) 0.012(3) 0.000(2) 0.000(2) -0.001(2)
C64 0.023(3) 0.029(4) 0.018(3) 0.004(3) 0.005(3) -0.012(3)
C22 0.014(3) 0.026(3) 0.019(3) 0.006(3) 0.000(2) 0.002(3)
C16 0.028(4) 0.038(4) 0.016(3) -0.003(3) 0.004(3) -0.016(3)
C37 0.018(3) 0.022(3) 0.020(3) -0.003(3) 0.008(3) -0.001(3)
C26 0.027(4) 0.028(4) 0.020(3) 0.006(3) 0.001(3) 0.002(3)
C69 0.024(4) 0.015(3) 0.078(6) -0.007(4) 0.005(4) 0.004(3)
C13 0.022(3) 0.018(3) 0.029(4) -0.006(3) 0.008(3) 0.001(3)
C36 0.012(3) 0.018(3) 0.015(3) -0.001(2) -0.002(2) -0.001(2)
C40 0.024(4) 0.037(4) 0.016(3) -0.005(3) 0.008(3) -0.011(3)
C8 0.014(3) 0.023(3) 0.018(3) -0.001(3) 0.001(2) -0.003(3)
C7 0.020(3) 0.024(3) 0.030(4) -0.010(3) 0.009(3) -0.002(3)
C60 0.018(3) 0.019(3) 0.022(3) -0.006(3) 0.003(3) -0.004(3)
C50 0.012(3) 0.013(3) 0.038(4) 0.007(3) 0.001(3) 0.003(3)
C57 0.042(4) 0.023(4) 0.016(3) -0.001(3) 0.003(3) -0.008(3)
C20 0.018(3) 0.043(4) 0.026(4) 0.003(3) -0.004(3) -0.002(3)
C31 0.022(3) 0.041(4) 0.014(3) -0.007(3) 0.005(3) -0.002(3)
C5 0.019(3) 0.017(3) 0.023(3) 0.005(3) -0.004(3) -0.001(3)
C58 0.043(4) 0.026(4) 0.024(4) -0.008(3) 0.015(3) -0.007(3)
C32 0.019(3) 0.049(4) 0.009(3) 0.009(3) 0.002(3) -0.001(3)
C17 0.050(5) 0.046(5) 0.014(3) -0.007(3) 0.006(3) -0.017(4)
C62 0.013(3) 0.018(3) 0.030(4) 0.004(3) 0.003(3) 0.001(3)
C24 0.026(4) 0.019(3) 0.037(4) 0.012(3) -0.013(3) 0.000(3)
C33 0.020(3) 0.026(4) 0.024(3) 0.011(3) 0.004(3) 0.002(3)
C71 0.024(4) 0.041(4) 0.043(4) -0.012(4) 0.016(3) -0.002(3)
C12 0.015(3) 0.020(3) 0.029(4) 0.008(3) -0.005(3) -0.005(3)
C51 0.015(3) 0.018(3) 0.023(3) 0.004(3) -0.005(2) -0.006(3)
C75 0.023(3) 0.030(4) 0.028(4) -0.003(3) 0.003(3) -0.003(3)
C76 0.017(3) 0.047(5) 0.023(4) 0.007(3) -0.008(3) -0.008(3)
C78 0.018(3) 0.026(4) 0.040(4) 0.011(3) -0.008(3) -0.005(3)
C19 0.025(4) 0.067(6) 0.028(4) 0.002(4) -0.004(3) -0.018(4)
C63 0.025(4) 0.019(3) 0.026(4) 0.005(3) 0.001(3) -0.004(3)
C18 0.040(4) 0.060(5) 0.016(4) 0.001(3) -0.006(3) -0.027(4)
C59 0.022(3) 0.022(3) 0.042(4) -0.015(3) 0.013(3) -0.001(3)
C39 0.033(4) 0.040(4) 0.015(3) -0.008(3) 0.002(3) -0.019(3)
C77 0.018(3) 0.036(4) 0.034(4) 0.022(3) -0.010(3) -0.007(3)
C25 0.042(4) 0.031(4) 0.025(4) 0.020(3) -0.002(3) 0.001(3)
O1S 0.100(6) 0.095(6) 0.071(5) 0.006(5) 0.028(5) 0.044(5)

loop_
_atom_type_symbol
_atom_type_description
_atom_type_scat_dispersion_real
_atom_type_scat_dispersion_imag
_atom_type_scat_source
C C 0.0033 0.0016 'International Tables Vol C Tables 4.2.6.8 and 6.1.1.4'
H H 0 0 'International Tables Vol C Tables 4.2.6.8 and 6.1.1.4'
Cl Cl 0.1484 0.1585 'International Tables Vol C Tables 4.2.6.8 and 6.1.1.4'
Mn Mn 0.3368 0.7283 'International Tables Vol C Tables 4.2.6.8 and 6.1.1.4'
O O 0.0106 0.006 'International Tables Vol C Tables 4.2.6.8 and 6.1.1.4'
P P 0.1023 0.0942 'International Tables Vol C Tables 4.2.6.8 and 6.1.1.4'
Zn Zn 0.2839 1.4301 'International Tables Vol C Tables 4.2.6.8 and 6.1.1.4'

loop_
_geom_angle_atom_site_label_1
_geom_angle_atom_site_label_2
_geom_angle_atom_site_label_3
_geom_angle
_geom_angle_site_symmetry_1
_geom_angle_site_symmetry_3
_geom_angle_publ_flag
O4 Mn1 O2 85.02(14) . . ?
O4 Mn1 O5 87.24(14) . . ?
O2 Mn1 O5 87.74(14) . . ?
O4 Mn1 O6 163.58(14) . . ?
O2 Mn1 O6 109.01(14) . . ?
O5 Mn1 O6 84.90(14) . . ?
O4 Mn1 O3 81.15(14) . . ?
O2 Mn1 O3 161.70(15) . . ?
O5 Mn1 O3 103.42(13) . . ?
O6 Mn1 O3 86.68(14) . . ?
O4 Mn1 O1 108.68(14) . . ?
O2 Mn1 O1 82.36(14) . . ?
O5 Mn1 O1 160.31(14) . . ?
O6 Mn1 O1 82.32(14) . . ?
O3 Mn1 O1 90.76(13) . . ?
Cl2 Zn1 Cl3 113.75(7) . . ?
Cl2 Zn1 Cl1 108.60(6) . . ?
Cl3 Zn1 Cl1 105.46(6) . . ?
Cl2 Zn1 Cl4 110.94(6) . . ?
Cl3 Zn1 Cl4 106.58(6) . . ?
Cl1 Zn1 Cl4 111.41(6) . . ?
O3 P3 C29 113.4(2) . . ?
O3 P3 C35 110.7(2) . . ?
C29 P3 C35 105.6(2) . . ?
O3 P3 C27 109.8(2) . . ?
C29 P3 C27 109.1(3) . . ?
C35 P3 C27 108.0(3) . . ?
O1 P1 C3 112.9(2) . . ?
O1 P1 C9 109.4(2) . . ?
C3 P1 C9 107.3(3) . . ?
O1 P1 C1 111.7(2) . . ?
C3 P1 C1 104.8(3) . . ?
C9 P1 C1 110.6(3) . . ?
O6 P6 C73 112.5(2) . . ?
O6 P6 C67 111.6(3) . . ?
C73 P6 C67 106.1(3) . . ?
O6 P6 C53 110.2(2) . . ?
C73 P6 C53 106.6(3) . . ?
C67 P6 C53 109.6(3) . . ?
O2 P2 C21 111.8(3) . . ?
O2 P2 C15 110.6(2) . . ?
C21 P2 C15 106.8(3) . . ?
O2 P2 C1 111.4(2) . . ?
C21 P2 C1 108.2(3) . . ?
C15 P2 C1 107.8(3) . . ?
O5 P5 C55 111.7(2) . . ?
O5 P5 C61 110.9(2) . . ?
C55 P5 C61 107.2(3) . . ?
O5 P5 C53 110.3(2) . . ?
C55 P5 C53 112.2(3) . . ?
C61 P5 C53 104.4(2) . . ?
O4 P4 C41 113.1(2) . . ?
O4 P4 C47 109.7(2) . . ?
C41 P4 C47 109.3(3) . . ?
O4 P4 C27 111.4(2) . . ?
C41 P4 C27 106.8(2) . . ?
C47 P4 C27 106.3(3) . . ?
P3 O3 Mn1 139.9(2) . . ?
P2 O2 Mn1 134.5(2) . . ?
P1 O1 Mn1 136.8(2) . . ?
P5 O5 Mn1 129.5(2) . . ?
P4 O4 Mn1 134.8(2) . . ?
P6 O6 Mn1 138.1(2) . . ?
C11 C10 C9 120.7(6) . . ?
C45 C46 C41 119.9(6) . . ?
C22 C21 C26 120.7(6) . . ?
C22 C21 P2 119.4(4) . . ?
C26 C21 P2 119.9(5) . . ?
C28 C27 P3 111.1(4) . . ?
C28 C27 P4 108.7(4) . . ?
P3 C27 P4 108.6(3) . . ?
C10 C9 C14 119.0(5) . . ?
C10 C9 P1 123.7(4) . . ?
C14 C9 P1 117.2(4) . . ?
C5 C4 C3 120.0(5) . . ?
C60 C55 C56 119.7(5) . . ?
C60 C55 P5 123.2(4) . . ?
C56 C55 P5 117.0(4) . . ?
C43 C42 C41 119.9(5) . . ?
C69 C68 C67 119.3(7) . . ?
C34 C29 C30 119.5(5) . . ?
C34 C29 P3 117.8(4) . . ?
C30 C29 P3 122.6(4) . . ?
C54 C53 P5 106.0(4) . . ?
C54 C53 P6 110.4(4) . . ?
P5 C53 P6 111.7(3) . . ?
C57 C56 C55 119.7(6) . . ?
C2 C1 P2 106.5(4) . . ?
C2 C1 P1 110.6(4) . . ?
P2 C1 P1 108.4(3) . . ?
C10 C11 C12 120.7(6) . . ?
C40 C35 C36 118.6(5) . . ?
C40 C35 P3 123.6(4) . . ?
C36 C35 P3 117.8(4) . . ?
C73 C74 C75 120.9(6) . . ?
C44 C45 C46 119.8(6) . . ?
C31 C30 C29 119.8(6) . . ?
C48 C47 C52 120.0(5) . . ?
C48 C47 P4 123.1(4) . . ?
C52 C47 P4 116.9(4) . . ?
C74 C73 C78 119.0(6) . . ?
C74 C73 P6 118.4(4) . . ?
C78 C73 P6 122.6(5) . . ?
C67 C72 C71 119.9(6) . . ?
C33 C34 C29 119.9(6) . . ?
C39 C38 C37 119.8(6) . . ?
C72 C67 C68 119.7(6) . . ?
C72 C67 P6 117.5(5) . . ?
C68 C67 P6 122.8(5) . . ?
C13 C14 C9 119.9(5) . . ?
C42 C41 C46 119.8(5) . . ?
C42 C41 P4 118.9(4) . . ?
C46 C41 P4 121.1(4) . . ?
C8 C3 C4 118.9(5) . . ?
C8 C3 P1 122.4(4) . . ?
C4 C3 P1 118.7(4) . . ?
C66 C65 C64 120.6(6) . . ?
C65 C66 C61 119.9(6) . . ?
C16 C15 C20 119.2(6) . . ?
C16 C15 P2 126.3(5) . . ?
C20 C15 P2 114.5(5) . . ?
C43 C44 C45 120.0(6) . . ?
C62 C61 C66 119.2(5) . . ?
C62 C61 P5 121.9(5) . . ?
C66 C61 P5 118.9(4) . . ?
C22 C23 C24 119.8(6) . . ?
C5 C6 C7 119.5(6) . . ?
C69 C70 C71 121.2(7) . . ?
C49 C48 C47 119.5(5) . . ?
C42 C43 C44 120.6(6) . . ?
C48 C49 C50 120.5(5) . . ?
C51 C52 C47 120.0(5) . . ?
C63 C64 C65 119.8(6) . . ?
C21 C22 C23 119.7(6) . . ?
C15 C16 C17 119.3(6) . . ?
C38 C37 C36 120.2(6) . . ?
C25 C26 C21 118.5(6) . . ?
C70 C69 C68 120.7(7) . . ?
C12 C13 C14 121.1(6) . . ?
C37 C36 C35 120.6(5) . . ?
C35 C40 C39 120.2(6) . . ?
C7 C8 C3 120.8(6) . . ?
C8 C7 C6 120.4(6) . . ?
C55 C60 C59 120.3(6) . . ?
C51 C50 C49 119.5(5) . . ?
C58 C57 C56 120.6(6) . . ?
C19 C20 C15 120.0(7) . . ?
C32 C31 C30 120.2(6) . . ?
C6 C5 C4 120.4(6) . . ?
C57 C58 C59 120.3(6) . . ?
C33 C32 C31 120.3(6) . . ?
C18 C17 C16 120.2(7) . . ?
C61 C62 C63 120.4(6) . . ?
C25 C24 C23 120.3(6) . . ?
C32 C33 C34 120.3(6) . . ?
C70 C71 C72 119.2(7) . . ?
C13 C12 C11 118.7(6) . . ?
C52 C51 C50 120.5(6) . . ?
C74 C75 C76 118.9(6) . . ?
C77 C76 C75 120.5(6) . . ?
C77 C78 C73 120.2(6) . . ?
C18 C19 C20 119.9(7) . . ?
C64 C63 C62 120.0(6) . . ?
C19 C18 C17 121.4(7) . . ?
C58 C59 C60 119.3(6) . . ?
C38 C39 C40 120.7(6) . . ?
C76 C77 C78 120.5(6) . . ?
C24 C25 C26 121.0(6) . . ?

loop_
_geom_bond_atom_site_label_1
_geom_bond_atom_site_label_2
_geom_bond_distance
_geom_bond_site_symmetry_2
_geom_bond_publ_flag
Mn1 O4 2.164(4) . ?
Mn1 O2 2.165(4) . ?
Mn1 O5 2.194(4) . ?
Mn1 O6 2.198(4) . ?
Mn1 O3 2.218(4) . ?
Mn1 O1 2.223(4) . ?
Zn1 Cl2 2.2660(16) . ?
Zn1 Cl3 2.2778(16) . ?
Zn1 Cl1 2.2781(15) . ?
Zn1 Cl4 2.2794(16) . ?
P3 O3 1.493(4) . ?
P3 C29 1.793(6) . ?
P3 C35 1.799(6) . ?
P3 C27 1.828(6) . ?
P1 O1 1.498(4) . ?
P1 C3 1.801(6) . ?
P1 C9 1.812(6) . ?
P1 C1 1.834(5) . ?
P6 O6 1.496(4) . ?
P6 C73 1.794(6) . ?
P6 C67 1.794(6) . ?
P6 C53 1.825(6) . ?
P2 O2 1.500(4) . ?
P2 C21 1.797(6) . ?
P2 C15 1.798(6) . ?
P2 C1 1.816(5) . ?
P5 O5 1.504(4) . ?
P5 C55 1.801(6) . ?
P5 C61 1.809(6) . ?
P5 C53 1.817(5) . ?
P4 O4 1.498(4) . ?
P4 C41 1.794(6) . ?
P4 C47 1.806(6) . ?
P4 C27 1.826(6) . ?
C28 C27 1.536(8) . ?
C10 C11 1.369(9) . ?
C10 C9 1.380(8) . ?
C46 C45 1.380(9) . ?
C46 C41 1.390(8) . ?
C21 C22 1.385(8) . ?
C21 C26 1.399(8) . ?
C9 C14 1.394(8) . ?
C4 C5 1.389(8) . ?
C4 C3 1.399(8) . ?
C54 C53 1.557(8) . ?
C55 C60 1.384(8) . ?
C55 C56 1.389(8) . ?
C42 C43 1.371(8) . ?
C42 C41 1.383(8) . ?
C68 C69 1.383(10) . ?
C68 C67 1.397(8) . ?
C29 C34 1.391(8) . ?
C29 C30 1.395(8) . ?
C2 C1 1.560(8) . ?
C56 C57 1.378(8) . ?
C11 C12 1.391(9) . ?
C35 C40 1.385(8) . ?
C35 C36 1.388(8) . ?
C74 C73 1.383(8) . ?
C74 C75 1.389(9) . ?
C45 C44 1.382(9) . ?
C30 C31 1.381(8) . ?
C47 C48 1.387(8) . ?
C47 C52 1.389(8) . ?
C73 C78 1.390(8) . ?
C72 C67 1.391(9) . ?
C72 C71 1.396(9) . ?
C34 C33 1.383(8) . ?
C38 C39 1.363(9) . ?
C38 C37 1.375(8) . ?
C14 C13 1.377(8) . ?
C3 C8 1.380(8) . ?
C65 C66 1.375(8) . ?
C65 C64 1.386(9) . ?
C66 C61 1.392(8) . ?
C15 C16 1.379(9) . ?
C15 C20 1.412(9) . ?
C44 C43 1.377(9) . ?
C61 C62 1.387(8) . ?
C23 C22 1.386(9) . ?
C23 C24 1.393(9) . ?
C6 C5 1.380(9) . ?
C6 C7 1.384(9) . ?
C70 C69 1.358(11) . ?
C70 C71 1.378(11) . ?
C48 C49 1.383(8) . ?
C49 C50 1.389(9) . ?
C52 C51 1.377(8) . ?
C64 C63 1.370(9) . ?
C16 C17 1.396(9) . ?
C37 C36 1.388(8) . ?
C26 C25 1.392(9) . ?
C13 C12 1.376(9) . ?
C40 C39 1.395(9) . ?
C8 C7 1.378(9) . ?
C60 C59 1.389(9) . ?
C50 C51 1.382(9) . ?
C57 C58 1.375(10) . ?
C20 C19 1.379(10) . ?
C31 C32 1.379(9) . ?
C58 C59 1.385(10) . ?
C32 C33 1.372(9) . ?
C17 C18 1.365(11) . ?
C62 C63 1.386(9) . ?
C24 C25 1.370(10) . ?
C75 C76 1.392(9) . ?
C76 C77 1.365(10) . ?
C78 C77 1.381(9) . ?
C19 C18 1.351(11) . ?
